data_7237799
loop_
_publ_author_name
'Liu, Dan'
'Li, Chenguang'
'Niu, Shujie'
'Li, Yang'
'Hu, Mengxiao'
'Li, Qingyuan'
'Zhu, Weigang'
'Zhang, Xiaotao'
'Dong, Huanli'
'Hu, Wenping'

_publ_section_title
;
 A case study of tuning the crystal polymorphs of organic semiconductors
 towards simultaneously improved light emission and field-effect
 properties
;
_journal_issue 20
_journal_name_full 'Journal of Materials Chemistry C'
_journal_page_first 5925
_journal_paper_doi 10.1039/C9TC01321K
_journal_volume 7
_journal_year 2019
_chemical_formula_moiety 'C32 H18'
_chemical_formula_sum 'C32 H18'
_chemical_formula_weight 402.46
_space_group_crystal_system monoclinic
_space_group_IT_number 14
_space_group_name_Hall '-P 2yn'
_space_group_name_H-M_alt 'P 1 21/n 1'
_atom_sites_solution_hydrogens geom
_audit_creation_date 2014-10-11
_audit_creation_method
;
Olex2 1.2
(compiled 2014.03.20 svn.r2914 for OlexSys, GUI svn.r4816)
;
_audit_update_record
;
2014-11-15 deposited with the CCDC.	2019-04-02 downloaded from the CCDC.
;
_cell_angle_alpha 90
_cell_angle_beta 90.23(3)
_cell_angle_gamma 90
_cell_formula_units_Z 4
_cell_length_a 11.097(2)
_cell_length_b 11.981(2)
_cell_length_c 15.854(3)
_cell_measurement_reflns_used 5539
_cell_measurement_temperature 173.1500
_cell_measurement_theta_max 27.4826
_cell_measurement_theta_min 1.6997
_cell_volume 2107.8(7)
_computing_cell_refinement 'CrystalClear (Rigaku Inc., 2007)'
_computing_data_collection 'CrystalClear (Rigaku Inc., 2007)'
_computing_data_reduction 'CrystalClear (Rigaku Inc., 2007)'
_computing_molecular_graphics 'Olex2 (Dolomanov et al., 2013)'
_computing_publication_material 'Olex2 (Dolomanov et al., 2013)'
_computing_structure_refinement 'ShelXL (Sheldrick, 2013)'
_computing_structure_solution
;
 'XS (Sheldrick, 2013)'
;
_diffrn_ambient_temperature 173.1500
_diffrn_detector_area_resol_mean 28.5714
_diffrn_measured_fraction_theta_full 0.989
_diffrn_measured_fraction_theta_max 0.988
_diffrn_measurement_device
;
Saturn724+ (2x2 bin mode)
;
_diffrn_measurement_device_details
;
AFC10: Fixed Chi 2 circle
;
_diffrn_measurement_device_type 'Saturn724+ CCD'
_diffrn_measurement_method dtprofit.ref
_diffrn_orient_matrix_type d*Trek
_diffrn_orient_matrix_UB_11 0.0569
_diffrn_orient_matrix_UB_12 0.0136
_diffrn_orient_matrix_UB_13 0.0685
_diffrn_orient_matrix_UB_21 0.0079
_diffrn_orient_matrix_UB_22 0.0800
_diffrn_orient_matrix_UB_23 -0.0224
_diffrn_orient_matrix_UB_31 -0.0484
_diffrn_orient_matrix_UB_32 0.0153
_diffrn_orient_matrix_UB_33 0.0375
_diffrn_radiation_detector CCD
_diffrn_radiation_monochromator 'Graphite Monochromator'
_diffrn_radiation_type MoK\a
_diffrn_radiation_wavelength 0.71073
_diffrn_reflns_av_R_equivalents 0.0405
_diffrn_reflns_av_unetI/netI 0.0443
_diffrn_reflns_Laue_measured_fraction_full 0.989
_diffrn_reflns_Laue_measured_fraction_max 0.988
_diffrn_reflns_limit_h_max 14
_diffrn_reflns_limit_h_min -14
_diffrn_reflns_limit_k_max 15
_diffrn_reflns_limit_k_min -15
_diffrn_reflns_limit_l_max 20
_diffrn_reflns_limit_l_min -20
_diffrn_reflns_number 14161
_diffrn_reflns_point_group_measured_fraction_full 0.989
_diffrn_reflns_point_group_measured_fraction_max 0.988
_diffrn_reflns_theta_full 26.000
_diffrn_reflns_theta_max 27.482
_diffrn_reflns_theta_min 3.401
_diffrn_source 'Sealed Tube'
_diffrn_source_current 30.0000
_diffrn_source_power 1.5000
_diffrn_source_voltage 50.0000
_exptl_absorpt_coefficient_mu 0.072
_exptl_absorpt_correction_T_max 1.0000
_exptl_absorpt_correction_T_min 0.8129
_exptl_absorpt_correction_type multi-scan
_exptl_crystal_colour orange
_exptl_crystal_colour_primary orange
_exptl_crystal_density_diffrn 1.268
_exptl_crystal_description block
_exptl_crystal_F_000 840
_exptl_crystal_size_max 0.35
_exptl_crystal_size_mid 0.25
_exptl_crystal_size_min 0.23
_refine_diff_density_max 0.221
_refine_diff_density_min -0.191
_refine_diff_density_rms 0.038
_refine_ls_extinction_method none
_refine_ls_goodness_of_fit_ref 1.209
_refine_ls_hydrogen_treatment constr
_refine_ls_matrix_type full
_refine_ls_number_parameters 289
_refine_ls_number_reflns 4778
_refine_ls_number_restraints 0
_refine_ls_restrained_S_all 1.209
_refine_ls_R_factor_all 0.0854
_refine_ls_R_factor_gt 0.0750
_refine_ls_shift/su_max 0.001
_refine_ls_shift/su_mean 0.000
_refine_ls_structure_factor_coef Fsqd
_refine_ls_weighting_details 'w=1/[\s^2^(Fo^2^)+(0.0339P)^2^+1.0795P] where P=(Fo^2^+2Fc^2^)/3'
_refine_ls_weighting_scheme calc
_refine_ls_wR_factor_gt 0.1395
_refine_ls_wR_factor_ref 0.1453
_reflns_Friedel_coverage 0.000
_reflns_number_gt 4289
_reflns_number_total 4778
_reflns_threshold_expression 'I > 2\s(I)'
_cod_data_source_file c9tc01321k2.cif
_cod_data_source_block sa3657
_cod_database_code 7237799
_shelxl_version_number 2013-4
_shelx_space_group_comment
;
The symmetry employed for this shelxl refinement is uniquely defined
by the following loop, which should always be used as a source of
symmetry information in preference to the above space-group names.
They are only intended as comments.
;
_diffrn_number_total 5022
_olex2_refinement_description
;
1. Fixed Uiso
 At 1.2 times of:
  All C(H) groups
2.a Aromatic/amide H refined with riding coordinates:
 C1(H1), C2(H2), C3(H3), C4(H4), C10(H10), C11(H11), C12(H12), C13(H13),
 C14(H14), C22(H22), C25(H25), C26(H26), C27(H27), C28(H28), C29(H29), C30(H30),
  C31(H31), C32(H32)
;

loop_
_space_group_symop_operation_xyz
'x, y, z'
'-x+1/2, y+1/2, -z+1/2'
'-x, -y, -z'
'x-1/2, -y-1/2, z-1/2'

loop_
_atom_site_label
_atom_site_type_symbol
_atom_site_fract_x
_atom_site_fract_y
_atom_site_fract_z
_atom_site_U_iso_or_equiv
_atom_site_adp_type
_atom_site_occupancy
_atom_site_site_symmetry_order
_atom_site_calc_flag
_atom_site_refinement_flags_posn
C1 C 0.91208(16) 0.62036(16) 0.03900(11) 0.0308(4) Uani 1 1 d .
H1 H 0.8911 0.5587 0.0065 0.037 Uiso 1 1 calc R
C2 C 1.01784(18) 0.67434(17) 0.02373(12) 0.0351(4) Uani 1 1 d .
H2 H 1.0693 0.6480 -0.0179 0.042 Uiso 1 1 calc R
C3 C 1.04987(18) 0.77024(17) 0.07089(13) 0.0365(5) Uani 1 1 d .
H3 H 1.1218 0.8071 0.0595 0.044 Uiso 1 1 calc R
C4 C 0.97675(17) 0.80877(16) 0.13247(13) 0.0348(4) Uani 1 1 d .
H4 H 0.9987 0.8724 0.1624 0.042 Uiso 1 1 calc R
C5 C 0.86654(16) 0.75357(14) 0.15228(11) 0.0275(4) Uani 1 1 d .
C6 C 0.83331(16) 0.65687(14) 0.10402(10) 0.0256(4) Uani 1 1 d .
C7 C 0.72456(16) 0.60058(14) 0.12332(10) 0.0257(4) Uani 1 1 d .
C8 C 0.65072(15) 0.63631(14) 0.19048(10) 0.0254(4) Uani 1 1 d .
C9 C 0.68603(16) 0.73290(14) 0.23820(11) 0.0265(4) Uani 1 1 d .
C10 C 0.79201(16) 0.78920(15) 0.21742(11) 0.0293(4) Uani 1 1 d .
H10 H 0.8135 0.8524 0.2480 0.035 Uiso 1 1 calc R
C11 C 0.61154(17) 0.76810(16) 0.30612(11) 0.0331(4) Uani 1 1 d .
H11 H 0.6333 0.8305 0.3376 0.040 Uiso 1 1 calc R
C12 C 0.50917(18) 0.71189(17) 0.32560(12) 0.0360(5) Uani 1 1 d .
H12 H 0.4619 0.7356 0.3705 0.043 Uiso 1 1 calc R
C13 C 0.47399(17) 0.61744(17) 0.27792(12) 0.0346(4) Uani 1 1 d .
H13 H 0.4036 0.5796 0.2917 0.042 Uiso 1 1 calc R
C14 C 0.54188(16) 0.58150(16) 0.21237(11) 0.0298(4) Uani 1 1 d .
H14 H 0.5167 0.5199 0.1813 0.036 Uiso 1 1 calc R
C15 C 0.69031(16) 0.50533(15) 0.07483(11) 0.0284(4) Uani 1 1 d .
C16 C 0.66128(16) 0.42499(16) 0.03375(11) 0.0298(4) Uani 1 1 d .
C17 C 0.62471(16) 0.33353(15) -0.01161(12) 0.0305(4) Uani 1 1 d .
C18 C 0.58947(16) 0.25418(16) -0.05107(12) 0.0316(4) Uani 1 1 d .
C19 C 0.53834(17) 0.15980(15) -0.09279(12) 0.0323(4) Uani 1 1 d .
C20 C 0.59344(18) 0.11488(16) -0.16518(12) 0.0359(5) Uani 1 1 d .
C21 C 0.5395(2) 0.01864(18) -0.20481(14) 0.0449(6) Uani 1 1 d .
C22 C 0.4326(2) -0.02481(18) -0.17184(16) 0.0516(6) Uani 1 1 d .
H22 H 0.3980 -0.0866 -0.1979 0.062 Uiso 1 1 calc R
C23 C 0.3762(2) 0.02035(17) -0.10212(15) 0.0446(6) Uani 1 1 d .
C24 C 0.42979(18) 0.11437(16) -0.06033(13) 0.0362(5) Uani 1 1 d .
C25 C 0.37126(19) 0.15893(19) 0.01116(14) 0.0432(5) Uani 1 1 d .
H25 H 0.4060 0.2189 0.0395 0.052 Uiso 1 1 calc R
C26 C 0.2655(2) 0.1162(2) 0.03930(17) 0.0554(6) Uani 1 1 d .
H26 H 0.2288 0.1471 0.0865 0.066 Uiso 1 1 calc R
C27 C 0.2108(2) 0.0257(2) -0.0022(2) 0.0633(8) Uani 1 1 d .
H27 H 0.1374 -0.0018 0.0168 0.076 Uiso 1 1 calc R
C28 C 0.2646(2) -0.0216(2) -0.06985(18) 0.0571(7) Uani 1 1 d .
H28 H 0.2284 -0.0827 -0.0959 0.068 Uiso 1 1 calc R
C29 C 0.5960(3) -0.0265(2) -0.27717(16) 0.0599(7) Uani 1 1 d .
H29 H 0.5628 -0.0891 -0.3030 0.072 Uiso 1 1 calc R
C30 C 0.6966(3) 0.0193(2) -0.30926(15) 0.0620(8) Uani 1 1 d .
H30 H 0.7319 -0.0122 -0.3568 0.074 Uiso 1 1 calc R
C31 C 0.7495(2) 0.1150(2) -0.27148(15) 0.0569(7) Uani 1 1 d .
H31 H 0.8186 0.1464 -0.2945 0.068 Uiso 1 1 calc R
C32 C 0.69845(19) 0.16104(19) -0.20115(13) 0.0421(5) Uani 1 1 d .
H32 H 0.7335 0.2237 -0.1766 0.050 Uiso 1 1 calc R

loop_
_atom_site_aniso_label
_atom_site_aniso_U_11
_atom_site_aniso_U_22
_atom_site_aniso_U_33
_atom_site_aniso_U_23
_atom_site_aniso_U_13
_atom_site_aniso_U_12
C1 0.0337(10) 0.0327(10) 0.0261(9) 0.0018(7) -0.0009(7) 0.0006(8)
C2 0.0361(10) 0.0398(11) 0.0294(9) 0.0086(8) 0.0031(8) 0.0022(9)
C3 0.0320(10) 0.0372(11) 0.0402(11) 0.0136(9) -0.0010(8) -0.0068(9)
C4 0.0354(10) 0.0271(9) 0.0418(11) 0.0044(8) -0.0077(8) -0.0077(8)
C5 0.0302(9) 0.0237(9) 0.0286(9) 0.0027(7) -0.0053(7) -0.0020(7)
C6 0.0286(9) 0.0243(8) 0.0239(8) 0.0024(7) -0.0038(7) 0.0004(7)
C7 0.0285(9) 0.0229(8) 0.0257(8) -0.0011(7) -0.0039(7) -0.0002(7)
C8 0.0274(9) 0.0239(8) 0.0249(8) -0.0001(7) -0.0039(7) 0.0006(7)
C9 0.0297(9) 0.0241(9) 0.0256(8) -0.0019(7) -0.0065(7) 0.0023(7)
C10 0.0345(9) 0.0229(9) 0.0304(9) -0.0041(7) -0.0083(7) -0.0009(7)
C11 0.0354(10) 0.0344(10) 0.0296(9) -0.0084(8) -0.0038(8) 0.0035(8)
C12 0.0344(10) 0.0435(12) 0.0300(10) -0.0077(8) 0.0013(8) 0.0070(9)
C13 0.0298(9) 0.0385(11) 0.0357(10) -0.0008(9) 0.0016(8) -0.0020(8)
C14 0.0308(9) 0.0283(9) 0.0304(9) -0.0024(8) -0.0023(7) -0.0023(8)
C15 0.0283(9) 0.0296(9) 0.0273(9) -0.0012(7) 0.0013(7) -0.0019(7)
C16 0.0291(9) 0.0313(9) 0.0289(9) -0.0054(8) 0.0010(7) -0.0033(8)
C17 0.0290(9) 0.0305(10) 0.0319(9) -0.0066(8) -0.0012(7) -0.0032(8)
C18 0.0293(9) 0.0322(10) 0.0332(10) -0.0049(8) -0.0037(8) -0.0002(8)
C19 0.0353(10) 0.0259(9) 0.0357(10) -0.0042(8) -0.0142(8) 0.0021(8)
C20 0.0376(10) 0.0335(10) 0.0365(10) -0.0069(8) -0.0144(8) 0.0068(9)
C21 0.0546(14) 0.0359(11) 0.0440(12) -0.0132(9) -0.0248(10) 0.0123(10)
C22 0.0599(15) 0.0274(10) 0.0671(15) -0.0059(11) -0.0341(12) -0.0030(10)
C23 0.0475(12) 0.0290(10) 0.0570(13) 0.0070(10) -0.0262(11) -0.0053(9)
C24 0.0368(10) 0.0271(9) 0.0447(11) 0.0072(9) -0.0164(9) -0.0023(8)
C25 0.0411(12) 0.0411(12) 0.0474(12) 0.0080(10) -0.0047(10) -0.0033(10)
C26 0.0464(13) 0.0555(15) 0.0643(15) 0.0219(13) -0.0005(12) -0.0023(12)
C27 0.0445(14) 0.0545(16) 0.091(2) 0.0360(15) -0.0111(14) -0.0107(12)
C28 0.0507(14) 0.0348(12) 0.0855(19) 0.0219(13) -0.0276(14) -0.0159(11)
C29 0.0676(17) 0.0554(15) 0.0564(15) -0.0277(12) -0.0284(13) 0.0199(13)
C30 0.0664(17) 0.0763(18) 0.0432(13) -0.0282(13) -0.0178(12) 0.0340(15)
C31 0.0438(13) 0.0782(18) 0.0486(13) -0.0142(13) -0.0096(11) 0.0216(13)
C32 0.0388(11) 0.0490(13) 0.0383(11) -0.0139(10) -0.0113(9) 0.0134(10)

loop_
_atom_type_symbol
_atom_type_description
_atom_type_scat_dispersion_real
_atom_type_scat_dispersion_imag
_atom_type_scat_source
C C 0.0033 0.0016 'International Tables Vol C Tables 4.2.6.8 and 6.1.1.4'
H H 0.0000 0.0000 'International Tables Vol C Tables 4.2.6.8 and 6.1.1.4'

loop_
_geom_angle_atom_site_label_1
_geom_angle_atom_site_label_2
_geom_angle_atom_site_label_3
_geom_angle
C2 C1 C6 120.99(18)
C1 C2 C3 120.41(19)
C4 C3 C2 120.53(18)
C3 C4 C5 121.18(18)
C4 C5 C6 118.38(17)
C10 C5 C4 122.23(17)
C10 C5 C6 119.38(16)
C1 C6 C5 118.48(16)
C7 C6 C1 122.43(16)
C7 C6 C5 119.08(16)
C6 C7 C15 119.31(16)
C8 C7 C6 121.04(16)
C8 C7 C15 119.64(16)
C7 C8 C9 118.91(16)
C7 C8 C14 122.75(16)
C14 C8 C9 118.34(16)
C10 C9 C8 119.56(16)
C10 C9 C11 121.82(16)
C11 C9 C8 118.62(17)
C5 C10 C9 122.01(16)
C12 C11 C9 120.93(17)
C11 C12 C13 120.31(18)
C14 C13 C12 120.69(18)
C13 C14 C8 121.10(17)
C16 C15 C7 179.9(2)
C15 C16 C17 178.1(2)
C18 C17 C16 178.2(2)
C17 C18 C19 174.7(2)
C20 C19 C18 120.47(18)
C20 C19 C24 121.34(18)
C24 C19 C18 118.17(18)
C19 C20 C21 118.7(2)
C19 C20 C32 122.73(18)
C32 C20 C21 118.61(19)
C22 C21 C20 119.1(2)
C22 C21 C29 122.6(2)
C29 C21 C20 118.3(2)
C23 C22 C21 122.70(19)
C22 C23 C24 119.2(2)
C22 C23 C28 122.8(2)
C28 C23 C24 117.9(2)
C19 C24 C23 119.0(2)
C25 C24 C19 122.61(18)
C25 C24 C23 118.4(2)
C26 C25 C24 121.4(2)
C25 C26 C27 120.6(3)
C28 C27 C26 120.2(2)
C27 C28 C23 121.3(2)
C30 C29 C21 121.4(2)
C29 C30 C31 120.8(2)
C32 C31 C30 119.8(3)
C31 C32 C20 121.1(2)

loop_
_geom_bond_atom_site_label_1
_geom_bond_atom_site_label_2
_geom_bond_distance
C1 C2 1.362(3)
C1 C6 1.423(3)
C2 C3 1.415(3)
C3 C4 1.353(3)
C4 C5 1.426(3)
C5 C6 1.436(2)
C5 C10 1.393(3)
C6 C7 1.417(2)
C7 C8 1.412(2)
C7 C15 1.427(2)
C8 C9 1.436(2)
C8 C14 1.419(2)
C9 C10 1.396(3)
C9 C11 1.424(3)
C11 C12 1.357(3)
C12 C13 1.415(3)
C13 C14 1.356(3)
C15 C16 1.205(2)
C16 C17 1.371(2)
C17 C18 1.203(2)
C18 C19 1.427(2)
C19 C20 1.409(3)
C19 C24 1.420(3)
C20 C21 1.442(3)
C20 C32 1.412(3)
C21 C22 1.399(4)
C21 C29 1.417(3)
C22 C23 1.382(3)
C23 C24 1.435(3)
C23 C28 1.433(3)
C24 C25 1.413(3)
C25 C26 1.358(3)
C26 C27 1.405(4)
C27 C28 1.354(4)
C29 C30 1.346(4)
C30 C31 1.420(4)
C31 C32 1.368(3)

loop_
_geom_torsion_atom_site_label_1
_geom_torsion_atom_site_label_2
_geom_torsion_atom_site_label_3
_geom_torsion_atom_site_label_4
_geom_torsion
C1 C2 C3 C4 0.9(3)
C1 C6 C7 C8 177.43(16)
C1 C6 C7 C15 -1.6(3)
C2 C1 C6 C5 1.3(3)
C2 C1 C6 C7 -177.96(17)
C2 C3 C4 C5 0.7(3)
C3 C4 C5 C6 -1.3(3)
C3 C4 C5 C10 177.57(17)
C4 C5 C6 C1 0.3(2)
C4 C5 C6 C7 179.53(16)
C4 C5 C10 C9 -178.05(16)
C5 C6 C7 C8 -1.8(2)
C5 C6 C7 C15 179.17(15)
C6 C1 C2 C3 -1.9(3)
C6 C5 C10 C9 0.8(3)
C6 C7 C8 C9 1.5(2)
C6 C7 C8 C14 -179.31(16)
C7 C8 C9 C10 0.0(2)
C7 C8 C9 C11 -179.65(16)
C7 C8 C14 C13 179.22(17)
C8 C9 C10 C5 -1.1(3)
C8 C9 C11 C12 0.0(3)
C9 C8 C14 C13 -1.6(3)
C9 C11 C12 C13 -0.6(3)
C10 C5 C6 C1 -178.58(16)
C10 C5 C6 C7 0.7(2)
C10 C9 C11 C12 -179.65(17)
C11 C9 C10 C5 178.51(16)
C11 C12 C13 C14 0.2(3)
C12 C13 C14 C8 0.9(3)
C14 C8 C9 C10 -179.29(16)
C14 C8 C9 C11 1.1(2)
C15 C7 C8 C9 -179.49(15)
C15 C7 C8 C14 -0.3(3)
C18 C19 C20 C21 179.29(17)
C18 C19 C20 C32 -1.5(3)
C18 C19 C24 C23 179.19(17)
C18 C19 C24 C25 0.0(3)
C19 C20 C21 C22 2.0(3)
C19 C20 C21 C29 -179.52(18)
C19 C20 C32 C31 179.95(19)
C19 C24 C25 C26 177.84(19)
C20 C19 C24 C23 0.4(3)
C20 C19 C24 C25 -178.77(18)
C20 C21 C22 C23 -0.4(3)
C20 C21 C29 C30 -0.8(3)
C21 C20 C32 C31 -0.9(3)
C21 C22 C23 C24 -1.2(3)
C21 C22 C23 C28 177.9(2)
C21 C29 C30 C31 -0.1(4)
C22 C21 C29 C30 177.7(2)
C22 C23 C24 C19 1.2(3)
C22 C23 C24 C25 -179.59(19)
C22 C23 C28 C27 -178.9(2)
C23 C24 C25 C26 -1.4(3)
C24 C19 C20 C21 -2.0(3)
C24 C19 C20 C32 177.20(17)
C24 C23 C28 C27 0.2(3)
C24 C25 C26 C27 0.0(3)
C25 C26 C27 C28 1.5(4)
C26 C27 C28 C23 -1.6(4)
C28 C23 C24 C19 -177.96(17)
C28 C23 C24 C25 1.3(3)
C29 C21 C22 C23 -178.8(2)
C29 C30 C31 C32 0.6(4)
C30 C31 C32 C20 0.0(3)
C32 C20 C21 C22 -177.26(18)
C32 C20 C21 C29 1.3(3)
